data_4316936
loop_
_publ_author_name
'Justin R. Walensky'
'Richard L. Martin'
'Joseph W. Ziller'
'William J. Evans'

_publ_section_title
;
 Importance of Energy Level Matching for Bonding in Th3+-Am3+ Actinide
 Metallocene Amidinates, (C5Me5)2[iPrNC(Me)NiPr]An
;
_journal_name_full 'Inorganic Chemistry'
_journal_page_first 10007
_journal_page_last 10012
_journal_paper_doi 10.1021/ic1013285
_journal_volume 49
_journal_year 2010
_chemical_formula_sum 'C28 H47 N2 Th'
_chemical_formula_weight 643.72
_chemical_name_systematic
; 
 ? 
;
_space_group_IT_number 14
_symmetry_cell_setting monoclinic
_symmetry_space_group_name_Hall '-P 2ybc'
_symmetry_space_group_name_H-M 'P 1 21/c 1'
_atom_sites_solution_hydrogens geom
_atom_sites_solution_primary direct
_atom_sites_solution_secondary difmap
_audit_creation_method SHELXTL
_cell_angle_alpha 90.00
_cell_angle_beta 92.304(2)
_cell_angle_gamma 90.00
_cell_formula_units_Z 4
_cell_length_a 12.5758(15)
_cell_length_b 14.7777(18)
_cell_length_c 15.0404(18)
_cell_measurement_reflns_used 9836
_cell_measurement_temperature 98(2)
_cell_measurement_theta_max 28.28
_cell_measurement_theta_min 2.49
_cell_volume 2792.9(6)
_computing_cell_refinement 'Bruker SMART APEX2/SAINT'
_computing_data_collection 'Bruker SMART APEX2'
_computing_data_reduction 'Bruker SAINT'
_computing_molecular_graphics 'Bruker SHELXTL'
_computing_publication_material 'Bruker SHELXTL'
_computing_structure_refinement 'SHELXL-97 (Sheldrick, 2008)'
_computing_structure_solution 'SHELXS-97 (Sheldrick, 2008)'
_diffrn_ambient_temperature 98(2)
_diffrn_measured_fraction_theta_full 1.000
_diffrn_measured_fraction_theta_max 1.000
_diffrn_measurement_device_type 'Bruker SMART APEX II CCD'
_diffrn_measurement_method 'phi and omega'
_diffrn_radiation_monochromator graphite
_diffrn_radiation_source 'fine-focus sealed tube'
_diffrn_radiation_type MoK\a
_diffrn_radiation_wavelength 0.71073
_diffrn_reflns_av_R_equivalents 0.0261
_diffrn_reflns_av_sigmaI/netI 0.0186
_diffrn_reflns_limit_h_max 16
_diffrn_reflns_limit_h_min -16
_diffrn_reflns_limit_k_max 18
_diffrn_reflns_limit_k_min -18
_diffrn_reflns_limit_l_max 19
_diffrn_reflns_limit_l_min -19
_diffrn_reflns_number 31333
_diffrn_reflns_theta_full 27.10
_diffrn_reflns_theta_max 27.10
_diffrn_reflns_theta_min 2.13
_exptl_absorpt_coefficient_mu 5.355
_exptl_absorpt_correction_T_max 0.5210
_exptl_absorpt_correction_T_min 0.4139
_exptl_absorpt_correction_type multi-scan
_exptl_absorpt_process_details 'Bruker SADABS'
_exptl_crystal_colour purple
_exptl_crystal_density_diffrn 1.531
_exptl_crystal_density_meas ?
_exptl_crystal_density_method 'not measured'
_exptl_crystal_description irregular
_exptl_crystal_F_000 1276
_exptl_crystal_size_max 0.20
_exptl_crystal_size_mid 0.14
_exptl_crystal_size_min 0.14
_refine_diff_density_max 2.009
_refine_diff_density_min -1.518
_refine_diff_density_rms 0.114
_refine_ls_extinction_method none
_refine_ls_goodness_of_fit_ref 1.027
_refine_ls_hydrogen_treatment constr
_refine_ls_matrix_type full
_refine_ls_number_parameters 285
_refine_ls_number_reflns 6150
_refine_ls_number_restraints 0
_refine_ls_restrained_S_all 1.027
_refine_ls_R_factor_all 0.0332
_refine_ls_R_factor_gt 0.0271
_refine_ls_shift/su_max 0.002
_refine_ls_shift/su_mean 0.000
_refine_ls_structure_factor_coef Fsqd
_refine_ls_weighting_details 'calc w=1/[\s^2^(Fo^2^)+(0.0354P)^2^+7.7760P] where P=(Fo^2^+2Fc^2^)/3'
_refine_ls_weighting_scheme calc
_refine_ls_wR_factor_gt 0.0668
_refine_ls_wR_factor_ref 0.0713
_reflns_number_gt 5408
_reflns_number_total 6150
_reflns_threshold_expression >2sigma(I)
_cod_data_source_file ic1013285_si_001.cif
_cod_data_source_block (C5Me5)2[iPrNC(Me)NiPr]Th
_cod_depositor_comments
;
The following automatic conversions were performed:

'_symmetry_cell_setting' value 'Monoclinic' changed to 'monoclinic'
according to the built-in table from CIF Core dictionary named
'cif_core.dic' version 2.4.1 from 2010-06-29.

Automatic conversion script
Id: cif_fix_values 1646 2011-03-28 12:23:43Z adriana 

The following automatic conversions were performed:

'_exptl_crystal_density_meas' value 'none' was changed to '?' - the
value is perceived as not measured.

Automatic conversion script
Id: cif_fix_values 3008 2015-01-20 13:52:24Z robertas 
;
_cod_database_code 4316936

loop_
_symmetry_equiv_pos_as_xyz
'x, y, z'
'-x, y+1/2, -z+1/2'
'-x, -y, -z'
'x, -y-1/2, z-1/2'

loop_
_atom_site_label
_atom_site_type_symbol
_atom_site_fract_x
_atom_site_fract_y
_atom_site_fract_z
_atom_site_U_iso_or_equiv
_atom_site_adp_type
_atom_site_occupancy
_atom_site_symmetry_multiplicity
_atom_site_calc_flag
_atom_site_refinement_flags
_atom_site_disorder_assembly
_atom_site_disorder_group
Th1 Th 0.754129(11) 0.025093(9) 0.224919(9) 0.02738(6) Uani 1 1 d . . .
N1 N 0.8091(3) -0.1340(2) 0.2500(2) 0.0283(7) Uani 1 1 d . A .
N2 N 0.7340(3) -0.0623(2) 0.3642(2) 0.0329(7) Uani 1 1 d . A .
C1 C 0.8871(8) 0.1762(6) 0.1937(6) 0.020(2) Uiso 0.50 1 d P A 1
C2 C 0.9543(7) 0.0999(6) 0.1820(6) 0.0239(19) Uiso 0.50 1 d P A 1
C3 C 0.9742(6) 0.0615(5) 0.2675(7) 0.0224(18) Uiso 0.50 1 d P A 1
C4 C 0.9186(8) 0.1128(7) 0.3304(6) 0.023(2) Uiso 0.50 1 d P A 1
C5 C 0.8643(13) 0.1841(10) 0.2866(10) 0.022(5) Uiso 0.50 1 d P A 1
C6 C 0.8524(7) 0.2472(6) 0.1257(5) 0.0263(16) Uiso 0.50 1 d P A 1
H6A H 0.9047 0.2964 0.1262 0.039 Uiso 0.50 1 calc PR A 1
H6B H 0.7828 0.2713 0.1407 0.039 Uiso 0.50 1 calc PR A 1
H6C H 0.8473 0.2197 0.0664 0.039 Uiso 0.50 1 calc PR A 1
C7 C 1.0031(8) 0.0779(7) 0.0943(6) 0.0396(19) Uiso 0.50 1 d P A 1
H7A H 1.0722 0.1082 0.0914 0.059 Uiso 0.50 1 calc PR A 1
H7B H 0.9557 0.0990 0.0453 0.059 Uiso 0.50 1 calc PR A 1
H7C H 1.0129 0.0123 0.0895 0.059 Uiso 0.50 1 calc PR A 1
C8 C 1.0511(7) -0.0156(6) 0.2837(6) 0.0327(17) Uiso 0.50 1 d P A 1
H8A H 1.0197 -0.0601 0.3231 0.049 Uiso 0.50 1 calc PR A 1
H8B H 1.1174 0.0077 0.3115 0.049 Uiso 0.50 1 calc PR A 1
H8C H 1.0662 -0.0444 0.2269 0.049 Uiso 0.50 1 calc PR A 1
C9 C 0.9376(7) 0.0962(6) 0.4286(6) 0.0289(17) Uiso 0.50 1 d P A 1
H9A H 1.0130 0.1062 0.4448 0.043 Uiso 0.50 1 calc PR A 1
H9B H 0.9183 0.0337 0.4426 0.043 Uiso 0.50 1 calc PR A 1
H9C H 0.8939 0.1380 0.4622 0.043 Uiso 0.50 1 calc PR A 1
C10 C 0.8056(8) 0.2602(7) 0.3297(7) 0.034(2) Uiso 0.50 1 d P A 1
H10A H 0.7660 0.2364 0.3795 0.051 Uiso 0.50 1 calc PR A 1
H10B H 0.7558 0.2879 0.2859 0.051 Uiso 0.50 1 calc PR A 1
H10C H 0.8567 0.3058 0.3519 0.051 Uiso 0.50 1 calc PR A 1
C1B C 0.8632(9) 0.1839(7) 0.1981(7) 0.027(3) Uiso 0.50 1 d P A 2
C2B C 0.9299(8) 0.1154(6) 0.1647(6) 0.030(2) Uiso 0.50 1 d P A 2
C3B C 0.9719(7) 0.0633(6) 0.2359(8) 0.032(2) Uiso 0.50 1 d P A 2
C4B C 0.9318(8) 0.0987(7) 0.3154(7) 0.028(3) Uiso 0.50 1 d P A 2
C5B C 0.8638(14) 0.1734(11) 0.2914(12) 0.029(6) Uiso 0.50 1 d P A 2
C6B C 0.8202(9) 0.2624(7) 0.1443(7) 0.044(2) Uiso 0.50 1 d P A 2
H6B1 H 0.7528 0.2823 0.1683 0.066 Uiso 0.50 1 calc PR A 2
H6B2 H 0.8083 0.2437 0.0822 0.066 Uiso 0.50 1 calc PR A 2
H6B3 H 0.8715 0.3123 0.1475 0.066 Uiso 0.50 1 calc PR A 2
C7B C 0.9641(10) 0.1014(8) 0.0696(8) 0.054(3) Uiso 0.50 1 d P A 2
H7B1 H 1.0413 0.1093 0.0674 0.081 Uiso 0.50 1 calc PR A 2
H7B2 H 0.9282 0.1457 0.0304 0.081 Uiso 0.50 1 calc PR A 2
H7B3 H 0.9448 0.0401 0.0499 0.081 Uiso 0.50 1 calc PR A 2
C8B C 1.0553(10) -0.0098(8) 0.2381(9) 0.058(3) Uiso 0.50 1 d P A 2
H8B1 H 1.0698 -0.0280 0.1771 0.087 Uiso 0.50 1 calc PR A 2
H8B2 H 1.0296 -0.0621 0.2709 0.087 Uiso 0.50 1 calc PR A 2
H8B3 H 1.1208 0.0132 0.2675 0.087 Uiso 0.50 1 calc PR A 2
C9B C 0.9601(9) 0.0688(8) 0.4079(7) 0.047(2) Uiso 0.50 1 d P A 2
H9B1 H 0.9515 0.0031 0.4121 0.070 Uiso 0.50 1 calc PR A 2
H9B2 H 0.9131 0.0986 0.4493 0.070 Uiso 0.50 1 calc PR A 2
H9B3 H 1.0341 0.0850 0.4230 0.070 Uiso 0.50 1 calc PR A 2
C10B C 0.8118(10) 0.2429(9) 0.3508(9) 0.048(3) Uiso 0.50 1 d P A 2
H10D H 0.8518 0.2998 0.3493 0.072 Uiso 0.50 1 calc PR A 2
H10E H 0.8121 0.2201 0.4120 0.072 Uiso 0.50 1 calc PR A 2
H10F H 0.7383 0.2534 0.3291 0.072 Uiso 0.50 1 calc PR A 2
C11 C 0.5413(5) 0.0447(5) 0.1957(4) 0.0308(12) Uiso 0.70 1 d P A 1
C12 C 0.5835(5) 0.1076(4) 0.1360(4) 0.0300(12) Uiso 0.70 1 d P A 1
C13 C 0.6333(5) 0.0584(4) 0.0681(4) 0.0246(13) Uiso 0.70 1 d P A 1
C14 C 0.6212(5) -0.0349(5) 0.0852(5) 0.0239(15) Uiso 0.70 1 d P A 1
C15 C 0.5641(5) -0.0436(4) 0.1641(5) 0.0276(12) Uiso 0.70 1 d P A 1
C16 C 0.4669(7) 0.0622(6) 0.2714(6) 0.064(2) Uiso 0.70 1 d P A 1
H16A H 0.4875 0.1186 0.3017 0.096 Uiso 0.70 1 calc PR A 1
H16B H 0.4719 0.0119 0.3138 0.096 Uiso 0.70 1 calc PR A 1
H16C H 0.3936 0.0673 0.2473 0.096 Uiso 0.70 1 calc PR A 1
C17 C 0.5636(6) 0.2078(5) 0.1445(5) 0.0513(17) Uiso 0.70 1 d P A 1
H17A H 0.4868 0.2192 0.1425 0.077 Uiso 0.70 1 calc PR A 1
H17B H 0.5961 0.2397 0.0954 0.077 Uiso 0.70 1 calc PR A 1
H17C H 0.5951 0.2295 0.2013 0.077 Uiso 0.70 1 calc PR A 1
C18 C 0.6806(6) 0.1008(5) -0.0123(5) 0.0447(15) Uiso 0.70 1 d P A 1
H18A H 0.7562 0.0852 -0.0136 0.067 Uiso 0.70 1 calc PR A 1
H18B H 0.6728 0.1667 -0.0093 0.067 Uiso 0.70 1 calc PR A 1
H18C H 0.6435 0.0781 -0.0663 0.067 Uiso 0.70 1 calc PR A 1
C19 C 0.6511(6) -0.1060(5) 0.0208(5) 0.0449(15) Uiso 0.70 1 d P A 1
H19A H 0.5969 -0.1093 -0.0277 0.067 Uiso 0.70 1 calc PR A 1
H19B H 0.6562 -0.1646 0.0512 0.067 Uiso 0.70 1 calc PR A 1
H19C H 0.7201 -0.0909 -0.0035 0.067 Uiso 0.70 1 calc PR A 1
C20 C 0.5297(6) -0.1313(5) 0.2041(5) 0.0483(16) Uiso 0.70 1 d P A 1
H20A H 0.5484 -0.1815 0.1650 0.073 Uiso 0.70 1 calc PR A 1
H20B H 0.4525 -0.1305 0.2108 0.073 Uiso 0.70 1 calc PR A 1
H20C H 0.5657 -0.1393 0.2626 0.073 Uiso 0.70 1 calc PR A 1
C11B C 0.5292(9) -0.0005(9) 0.1912(8) 0.019(2) Uiso 0.30 1 d P A 2
C12B C 0.5503(9) 0.0862(8) 0.1588(8) 0.018(2) Uiso 0.30 1 d P A 2
C13B C 0.6095(11) 0.0772(9) 0.0832(9) 0.021(3) Uiso 0.30 1 d P A 2
C14B C 0.6272(12) -0.0158(11) 0.0677(11) 0.027(4) Uiso 0.30 1 d P A 2
C15B C 0.5722(10) -0.0654(9) 0.1350(10) 0.024(3) Uiso 0.30 1 d P A 2
C16B C 0.4536(17) -0.0208(14) 0.2674(15) 0.063(5) Uiso 0.30 1 d P A 2
H16D H 0.4754 0.0148 0.3200 0.094 Uiso 0.30 1 calc PR A 2
H16E H 0.4568 -0.0854 0.2820 0.094 Uiso 0.30 1 calc PR A 2
H16F H 0.3806 -0.0046 0.2484 0.094 Uiso 0.30 1 calc PR A 2
C17B C 0.5097(17) 0.1746(15) 0.1905(15) 0.069(5) Uiso 0.30 1 d P A 2
H17D H 0.5531 0.2237 0.1674 0.103 Uiso 0.30 1 calc PR A 2
H17E H 0.5137 0.1759 0.2557 0.103 Uiso 0.30 1 calc PR A 2
H17F H 0.4356 0.1823 0.1692 0.103 Uiso 0.30 1 calc PR A 2
C18B C 0.6408(15) 0.1410(13) 0.0117(13) 0.055(4) Uiso 0.30 1 d P A 2
H18D H 0.6264 0.2033 0.0300 0.083 Uiso 0.30 1 calc PR A 2
H18E H 0.5997 0.1274 -0.0434 0.083 Uiso 0.30 1 calc PR A 2
H18F H 0.7169 0.1341 0.0016 0.083 Uiso 0.30 1 calc PR A 2
C19B C 0.6653(12) -0.0676(11) -0.0112(10) 0.039(3) Uiso 0.30 1 d P A 2
H19D H 0.6120 -0.0636 -0.0604 0.058 Uiso 0.30 1 calc PR A 2
H19E H 0.6763 -0.1312 0.0052 0.058 Uiso 0.30 1 calc PR A 2
H19F H 0.7326 -0.0417 -0.0299 0.058 Uiso 0.30 1 calc PR A 2
C20B C 0.5539(16) -0.1649(12) 0.1537(13) 0.052(4) Uiso 0.30 1 d P A 2
H20D H 0.5876 -0.1807 0.2115 0.078 Uiso 0.30 1 calc PR A 2
H20E H 0.5851 -0.2014 0.1070 0.078 Uiso 0.30 1 calc PR A 2
H20F H 0.4773 -0.1768 0.1546 0.078 Uiso 0.30 1 calc PR A 2
C21 C 0.7931(3) -0.1317(3) 0.3373(3) 0.0298(8) Uani 1 1 d . A .
C22 C 0.8423(4) -0.2004(3) 0.4008(3) 0.0457(11) Uani 1 1 d . . .
H22A H 0.8452 -0.1755 0.4613 0.069 Uiso 1 1 calc R A .
H22B H 0.9145 -0.2147 0.3831 0.069 Uiso 1 1 calc R . .
H22C H 0.7991 -0.2556 0.3994 0.069 Uiso 1 1 calc R . .
C23 C 0.8666(3) -0.2087(3) 0.2097(3) 0.0335(8) Uani 1 1 d . . .
H23A H 0.9297 -0.2240 0.2495 0.040 Uiso 1 1 calc R A .
C24 C 0.9058(4) -0.1793(4) 0.1202(3) 0.0520(12) Uani 1 1 d . A .
H24A H 0.8449 -0.1631 0.0807 0.078 Uiso 1 1 calc R . .
H24B H 0.9453 -0.2290 0.0938 0.078 Uiso 1 1 calc R . .
H24C H 0.9527 -0.1267 0.1282 0.078 Uiso 1 1 calc R . .
C25 C 0.7967(4) -0.2924(3) 0.1999(4) 0.0501(12) Uani 1 1 d . A .
H25A H 0.7745 -0.3116 0.2587 0.075 Uiso 1 1 calc R . .
H25B H 0.8370 -0.3412 0.1728 0.075 Uiso 1 1 calc R . .
H25C H 0.7338 -0.2783 0.1620 0.075 Uiso 1 1 calc R . .
C26 C 0.7058(4) -0.0528(3) 0.4571(3) 0.0434(10) Uani 1 1 d . . .
H26A H 0.7700 -0.0659 0.4963 0.052 Uiso 1 1 calc R A .
C27 C 0.6692(5) 0.0439(4) 0.4742(4) 0.0652(16) Uani 1 1 d . A .
H27A H 0.7257 0.0863 0.4591 0.098 Uiso 1 1 calc R . .
H27B H 0.6536 0.0508 0.5372 0.098 Uiso 1 1 calc R . .
H27C H 0.6050 0.0568 0.4374 0.098 Uiso 1 1 calc R . .
C28 C 0.6177(4) -0.1196(4) 0.4787(3) 0.0522(12) Uani 1 1 d . A .
H28A H 0.5537 -0.1060 0.4419 0.078 Uiso 1 1 calc R . .
H28B H 0.6017 -0.1144 0.5417 0.078 Uiso 1 1 calc R . .
H28C H 0.6414 -0.1814 0.4663 0.078 Uiso 1 1 calc R . .

loop_
_atom_site_aniso_label
_atom_site_aniso_U_11
_atom_site_aniso_U_22
_atom_site_aniso_U_33
_atom_site_aniso_U_23
_atom_site_aniso_U_13
_atom_site_aniso_U_12
Th1 0.03158(8) 0.02471(8) 0.02532(8) 0.00430(5) -0.00550(5) 0.00144(5)
N1 0.0305(16) 0.0253(15) 0.0290(16) 0.0026(13) -0.0012(13) 0.0036(13)
N2 0.0385(18) 0.0374(18) 0.0229(15) 0.0029(14) 0.0045(13) -0.0007(15)
C21 0.0290(18) 0.0306(19) 0.0293(18) 0.0061(16) -0.0033(15) -0.0047(15)
C22 0.056(3) 0.043(2) 0.037(2) 0.013(2) -0.010(2) 0.005(2)
C23 0.0312(19) 0.0296(19) 0.039(2) -0.0049(17) -0.0058(16) 0.0035(16)
C24 0.060(3) 0.051(3) 0.046(3) -0.012(2) 0.011(2) 0.007(2)
C25 0.047(3) 0.032(2) 0.071(3) -0.014(2) -0.004(2) -0.001(2)
C26 0.045(2) 0.057(3) 0.029(2) -0.001(2) 0.0036(18) -0.006(2)
C27 0.069(4) 0.071(4) 0.058(3) -0.014(3) 0.031(3) -0.002(3)
C28 0.058(3) 0.067(3) 0.032(2) 0.005(2) 0.012(2) -0.010(3)

loop_
_atom_type_symbol
_atom_type_description
_atom_type_scat_dispersion_real
_atom_type_scat_dispersion_imag
_atom_type_scat_source
C C 0.0033 0.0016 'International Tables Vol C Tables 4.2.6.8 and 6.1.1.4'
H H 0.0000 0.0000 'International Tables Vol C Tables 4.2.6.8 and 6.1.1.4'
N N 0.0061 0.0033 'International Tables Vol C Tables 4.2.6.8 and 6.1.1.4'
Th Th -7.2400 8.8979 'International Tables Vol C Tables 4.2.6.8 and 6.1.1.4'

loop_
_geom_angle_atom_site_label_1
_geom_angle_atom_site_label_2
_geom_angle_atom_site_label_3
_geom_angle
_geom_angle_site_symmetry_1
_geom_angle_site_symmetry_3
_geom_angle_publ_flag
Cnt1 Th1 N1 109.0 . . ?
Cnt1 Th1 N2 107.9 . . ?
Cnt1 Th1 C21 106.4 . . ?
Cnt2 Th1 N1 106.9 . . ?
Cnt2 Th1 N2 110.9 . . ?
Cnt2 Th1 C21 115.7 . . ?
Cnt1 Th1 Cnt2 137.7 . . ?
N1 Th1 N2 54.15(11) . . ?
N1 Th1 C11 113.23(17) . . ?
N2 Th1 C11 93.40(16) . . ?
N1 Th1 C15 86.17(15) . . ?
N2 Th1 C15 88.39(15) . . ?
C11 Th1 C15 30.35(19) . . ?
N1 Th1 C1B 133.9(2) . . ?
N2 Th1 C1B 129.4(2) . . ?
C11 Th1 C1B 112.3(3) . . ?
C15 Th1 C1B 134.7(3) . . ?
N1 Th1 C5B 124.6(4) . . ?
N2 Th1 C5B 100.0(4) . . ?
C11 Th1 C5B 116.8(4) . . ?
C15 Th1 C5B 147.0(4) . . ?
C1B Th1 C5B 29.7(4) . . ?
N1 Th1 C12 134.35(15) . . ?
N2 Th1 C12 122.29(17) . . ?
C11 Th1 C12 29.82(18) . . ?
C15 Th1 C12 49.29(19) . . ?
C1B Th1 C12 86.3(3) . . ?
C5B Th1 C12 101.1(4) . . ?
N1 Th1 C2B 106.6(2) . . ?
N2 Th1 C2B 129.6(2) . . ?
C11 Th1 C2B 133.8(3) . . ?
C15 Th1 C2B 140.6(2) . . ?
C1B Th1 C2B 29.8(3) . . ?
C5B Th1 C2B 48.7(4) . . ?
C12 Th1 C2B 104.1(3) . . ?
N1 Th1 C14 88.19(16) . . ?
N2 Th1 C14 113.18(18) . . ?
C11 Th1 C14 49.52(18) . . ?
C15 Th1 C14 29.8(2) . . ?
C1B Th1 C14 116.7(3) . . ?
C5B Th1 C14 143.7(4) . . ?
C12 Th1 C14 48.92(18) . . ?
C2B Th1 C14 111.8(3) . . ?
N1 Th1 C4B 94.7(2) . . ?
N2 Th1 C4B 84.2(2) . . ?
C11 Th1 C4B 143.5(3) . . ?
C15 Th1 C4B 170.0(3) . . ?
C1B Th1 C4B 49.1(3) . . ?
C5B Th1 C4B 29.9(4) . . ?
C12 Th1 C4B 130.9(3) . . ?
C2B Th1 C4B 48.4(3) . . ?
C14 Th1 C4B 160.0(3) . . ?
N1 Th1 C3B 85.2(2) . . ?
N2 Th1 C3B 100.8(3) . . ?
C11 Th1 C3B 161.2(3) . . ?
C15 Th1 C3B 160.2(3) . . ?
C1B Th1 C3B 49.0(3) . . ?
C5B Th1 C3B 48.9(4) . . ?
C12 Th1 C3B 132.8(3) . . ?
C2B Th1 C3B 29.3(3) . . ?
C14 Th1 C3B 131.9(3) . . ?
C4B Th1 C3B 29.4(3) . . ?
N1 Th1 C13 115.78(16) . . ?
N2 Th1 C13 137.12(14) . . ?
C11 Th1 C13 49.08(19) . . ?
C15 Th1 C13 48.87(17) . . ?
C1B Th1 C13 89.0(2) . . ?
C5B Th1 C13 114.4(4) . . ?
C12 Th1 C13 29.55(17) . . ?
C2B Th1 C13 93.0(2) . . ?
C14 Th1 C13 29.34(18) . . ?
C4B Th1 C13 137.7(2) . . ?
C3B Th1 C13 120.8(3) . . ?
N1 Th1 C1 127.5(2) . . ?
N2 Th1 C1 129.0(2) . . ?
C11 Th1 C1 118.2(3) . . ?
C15 Th1 C1 138.8(2) . . ?
C1B Th1 C1 6.6(3) . . ?
C5B Th1 C1 31.3(4) . . ?
C12 Th1 C1 91.4(2) . . ?
C2B Th1 C1 23.5(3) . . ?
C14 Th1 C1 117.8(2) . . ?
C4B Th1 C1 46.3(3) . . ?
C3B Th1 C1 43.0(3) . . ?
C13 Th1 C1 91.5(2) . . ?
N1 Th1 C2 99.1(2) . . ?
N2 Th1 C2 120.9(2) . . ?
C11 Th1 C2 142.9(3) . . ?
C15 Th1 C2 147.3(2) . . ?
C1B Th1 C2 35.6(3) . . ?
C5B Th1 C2 48.7(4) . . ?
C12 Th1 C2 113.3(3) . . ?
C2B Th1 C2 9.2(2) . . ?
C14 Th1 C2 117.6(2) . . ?
C4B Th1 C2 42.4(3) . . ?
C3B Th1 C2 20.2(2) . . ?
C13 Th1 C2 101.3(2) . . ?
C1 Th1 C2 29.0(3) . . ?
N1 Th1 C13B 122.4(3) . . ?
N2 Th1 C13B 133.4(3) . . ?
C11 Th1 C13B 41.7(3) . . ?
C15 Th1 C13B 47.5(3) . . ?
C1B Th1 C13B 88.1(3) . . ?
C5B Th1 C13B 110.6(4) . . ?
C12 Th1 C13B 20.0(3) . . ?
C2B Th1 C13B 96.8(3) . . ?
C14 Th1 C13B 34.3(3) . . ?
C4B Th1 C13B 137.2(3) . . ?
C3B Th1 C13B 125.7(4) . . ?
C13 Th1 C13B 9.5(3) . . ?
C1 Th1 C13B 91.5(3) . . ?
C2 Th1 C13B 105.6(3) . . ?
N1 Th1 C12B 126.5(3) . . ?
N2 Th1 C12B 109.7(3) . . ?
C11 Th1 C12B 17.0(3) . . ?
C15 Th1 C12B 40.3(3) . . ?
C1B Th1 C12B 97.1(4) . . ?
C5B Th1 C12B 107.7(4) . . ?
C12 Th1 C12B 12.8(2) . . ?
C2B Th1 C12B 116.8(4) . . ?
C14 Th1 C12B 48.2(3) . . ?
C4B Th1 C12B 137.4(3) . . ?
C3B Th1 C12B 145.0(4) . . ?
C13 Th1 C12B 37.1(3) . . ?
C1 Th1 C12B 102.7(3) . . ?
C2 Th1 C12B 126.0(4) . . ?
C13B Th1 C12B 28.2(4) . . ?
N1 Th1 C5 127.0(3) . . ?
N2 Th1 C5 102.6(3) . . ?
C11 Th1 C5 115.2(3) . . ?
C15 Th1 C5 145.3(3) . . ?
C1B Th1 C5 27.3(4) . . ?
C5B Th1 C5 2.8(6) . . ?
C12 Th1 C5 98.7(3) . . ?
C2B Th1 C5 47.7(4) . . ?
C14 Th1 C5 140.9(4) . . ?
C4B Th1 C5 32.2(4) . . ?
C3B Th1 C5 49.8(4) . . ?
C13 Th1 C5 111.6(3) . . ?
C1 Th1 C5 29.3(4) . . ?
C2 Th1 C5 48.3(4) . . ?
C13B Th1 C5 107.9(4) . . ?
C12B Th1 C5 105.6(4) . . ?
N1 Th1 C14B 93.9(3) . . ?
N2 Th1 C14B 121.0(4) . . ?
C11 Th1 C14B 51.3(3) . . ?
C15 Th1 C14B 36.0(4) . . ?
C1B Th1 C14B 108.8(4) . . ?
C5B Th1 C14B 136.2(5) . . ?
C12 Th1 C14B 45.4(3) . . ?
C2B Th1 C14B 104.9(4) . . ?
C14 Th1 C14B 7.8(3) . . ?
C4B Th1 C14B 153.4(4) . . ?
C3B Th1 C14B 127.2(4) . . ?
C13 Th1 C14B 22.4(4) . . ?
C1 Th1 C14B 110.0(4) . . ?
C2 Th1 C14B 111.3(4) . . ?
C13B Th1 C14B 28.6(4) . . ?
C12B Th1 C14B 46.9(4) . . ?
C5 Th1 C14B 133.4(5) . . ?
N1 Th1 C4 98.9(2) . . ?
N2 Th1 C4 82.2(2) . . ?
C11 Th1 C4 136.7(3) . . ?
C15 Th1 C4 163.7(3) . . ?
C1B Th1 C4 49.0(3) . . ?
C5B Th1 C4 25.8(4) . . ?
C12 Th1 C4 126.7(2) . . ?
C2B Th1 C4 52.7(3) . . ?
C14 Th1 C4 164.2(2) . . ?
C4B Th1 C4 7.0(3) . . ?
C3B Th1 C4 36.1(3) . . ?
C13 Th1 C4 138.0(2) . . ?
C1 Th1 C4 47.1(3) . . ?
C2 Th1 C4 47.5(3) . . ?
C13B Th1 C4 135.7(3) . . ?
C12B Th1 C4 131.8(3) . . ?
C5 Th1 C4 28.4(4) . . ?
C14B Th1 C4 156.7(4) . . ?
N1 Th1 C3 83.27(18) . . ?
N2 Th1 C3 92.2(2) . . ?
C11 Th1 C3 162.6(2) . . ?
C15 Th1 C3 166.5(2) . . ?
C1B Th1 C3 52.5(3) . . ?
C5B Th1 C3 46.0(4) . . ?
C12 Th1 C3 138.5(2) . . ?
C2B Th1 C3 37.4(3) . . ?
C14 Th1 C3 140.9(2) . . ?
C4B Th1 C3 21.7(3) . . ?
C3B Th1 C3 9.5(2) . . ?
C13 Th1 C3 130.0(2) . . ?
C1 Th1 C3 47.2(3) . . ?
C2 Th1 C3 28.8(2) . . ?
C13B Th1 C3 134.2(3) . . ?
C12B Th1 C3 149.6(3) . . ?
C5 Th1 C3 47.4(4) . . ?
C14B Th1 C3 136.5(4) . . ?
C4 Th1 C3 28.6(3) . . ?
N1 Th1 C11B 99.7(3) . . ?
N2 Th1 C11B 87.0(2) . . ?
C11 Th1 C11B 13.7(2) . . ?
C15 Th1 C11B 17.9(3) . . ?
C1B Th1 C11B 125.3(3) . . ?
C5B Th1 C11B 130.0(5) . . ?
C12 Th1 C11B 40.1(3) . . ?
C2B Th1 C11B 143.0(3) . . ?
C14 Th1 C11B 42.9(3) . . ?
C4B Th1 C11B 154.1(4) . . ?
C3B Th1 C11B 172.2(3) . . ?
C13 Th1 C11B 51.6(3) . . ?
C1 Th1 C11B 130.9(3) . . ?
C2 Th1 C11B 152.0(3) . . ?
C13B Th1 C11B 46.5(4) . . ?
C12B Th1 C11B 28.3(3) . . ?
C5 Th1 C11B 128.6(4) . . ?
C14B Th1 C11B 46.8(4) . . ?
C4 Th1 C11B 147.1(3) . . ?
C3 Th1 C11B 175.6(3) . . ?
N1 Th1 C21 27.39(11) . . ?
N2 Th1 C21 27.42(11) . . ?
C11 Th1 C21 108.84(17) . . ?
C15 Th1 C21 91.36(14) . . ?
C1B Th1 C21 133.8(2) . . ?
C5B Th1 C21 110.7(4) . . ?
C12 Th1 C21 138.09(16) . . ?
C2B Th1 C21 117.3(2) . . ?
C14 Th1 C21 105.60(17) . . ?
C4B Th1 C21 85.1(2) . . ?
C3B Th1 C21 89.1(2) . . ?
C13 Th1 C21 134.91(14) . . ?
C1 Th1 C21 129.7(2) . . ?
C2 Th1 C21 108.2(2) . . ?
C13B Th1 C21 137.7(3) . . ?
C12B Th1 C21 125.7(3) . . ?
C5 Th1 C21 113.5(3) . . ?
C14B Th1 C21 112.9(4) . . ?
C4 Th1 C21 86.4(2) . . ?
C3 Th1 C21 83.13(19) . . ?
C11B Th1 C21 98.0(3) . . ?
N1 Th1 C15B 81.1(3) . . ?
N2 Th1 C15B 92.8(3) . . ?
C11 Th1 C15B 39.4(3) . . ?
C15 Th1 C15B 10.4(3) . . ?
C1B Th1 C15B 134.7(3) . . ?
C5B Th1 C15B 154.1(4) . . ?
C12 Th1 C15B 53.3(3) . . ?
C2B Th1 C15B 133.5(3) . . ?
C14 Th1 C15B 21.7(3) . . ?
C4B Th1 C15B 175.8(3) . . ?
C3B Th1 C15B 149.8(4) . . ?
C13 Th1 C15B 45.9(3) . . ?
C1 Th1 C15B 137.3(3) . . ?
C2 Th1 C15B 138.8(3) . . ?
C13B Th1 C15B 46.8(3) . . ?
C12B Th1 C15B 46.5(3) . . ?
C5 Th1 C15B 151.9(4) . . ?
C14B Th1 C15B 28.9(4) . . ?
C4 Th1 C15B 173.6(3) . . ?
C3 Th1 C15B 156.5(3) . . ?
C11B Th1 C15B 27.9(4) . . ?
C21 Th1 C15B 90.9(3) . . ?
C21 N1 C23 121.5(3) . . ?
C21 N1 Th1 94.2(2) . . ?
C23 N1 Th1 142.4(3) . . ?
C21 N2 C26 121.4(4) . . ?
C21 N2 Th1 93.9(2) . . ?
C26 N2 Th1 142.4(3) . . ?
C2 C1 C5 109.0(9) . . ?
C2 C1 C6 128.4(9) . . ?
C5 C1 C6 122.3(10) . . ?
C2 C1 Th1 75.8(5) . . ?
C5 C1 Th1 76.2(7) . . ?
C6 C1 Th1 120.0(6) . . ?
C3 C2 C1 106.8(7) . . ?
C3 C2 C7 130.0(9) . . ?
C1 C2 C7 122.7(9) . . ?
C3 C2 Th1 76.4(5) . . ?
C1 C2 Th1 75.2(5) . . ?
C7 C2 Th1 120.5(6) . . ?
C4 C3 C2 108.5(7) . . ?
C4 C3 C8 128.8(9) . . ?
C2 C3 C8 122.4(8) . . ?
C4 C3 Th1 75.7(5) . . ?
C2 C3 Th1 74.9(5) . . ?
C8 C3 Th1 120.1(5) . . ?
C5 C4 C3 109.4(10) . . ?
C5 C4 C9 129.5(11) . . ?
C3 C4 C9 120.3(9) . . ?
C5 C4 Th1 75.7(7) . . ?
C3 C4 Th1 75.7(5) . . ?
C9 C4 Th1 123.5(6) . . ?
C4 C5 C1 106.4(12) . . ?
C4 C5 C10 126.5(13) . . ?
C1 C5 C10 126.7(12) . . ?
C4 C5 Th1 75.9(7) . . ?
C1 C5 Th1 74.5(7) . . ?
C10 C5 Th1 120.9(9) . . ?
C5B C1B C2B 107.1(11) . . ?
C5B C1B C6B 127.4(11) . . ?
C2B C1B C6B 124.4(9) . . ?
C5B C1B Th1 75.2(8) . . ?
C2B C1B Th1 75.5(5) . . ?
C6B C1B Th1 124.5(7) . . ?
C3B C2B C1B 109.3(8) . . ?
C3B C2B C7B 122.0(10) . . ?
C1B C2B C7B 128.5(10) . . ?
C3B C2B Th1 76.5(5) . . ?
C1B C2B Th1 74.7(5) . . ?
C7B C2B Th1 120.1(7) . . ?
C2B C3B C4B 107.8(8) . . ?
C2B C3B C8B 130.5(11) . . ?
C4B C3B C8B 121.2(11) . . ?
C2B C3B Th1 74.2(5) . . ?
C4B C3B Th1 75.2(5) . . ?
C8B C3B Th1 122.5(7) . . ?
C3B C4B C5B 107.5(10) . . ?
C3B C4B C9B 126.8(11) . . ?
C5B C4B C9B 125.5(12) . . ?
C3B C4B Th1 75.5(5) . . ?
C5B C4B Th1 73.7(8) . . ?
C9B C4B Th1 119.7(7) . . ?
C1B C5B C4B 108.3(13) . . ?
C1B C5B C10B 121.5(13) . . ?
C4B C5B C10B 129.5(14) . . ?
C1B C5B Th1 75.1(8) . . ?
C4B C5B Th1 76.4(8) . . ?
C10B C5B Th1 121.9(10) . . ?
C12 C11 C15 107.8(5) . . ?
C12 C11 C16 128.5(7) . . ?
C15 C11 C16 122.9(7) . . ?
C12 C11 Th1 77.2(3) . . ?
C15 C11 Th1 75.2(3) . . ?
C16 C11 Th1 121.9(5) . . ?
C11 C12 C13 108.0(5) . . ?
C11 C12 C17 121.6(6) . . ?
C13 C12 C17 130.0(6) . . ?
C11 C12 Th1 73.0(3) . . ?
C13 C12 Th1 76.5(3) . . ?
C17 C12 Th1 121.3(4) . . ?
C14 C13 C12 108.3(5) . . ?
C14 C13 C18 127.0(7) . . ?
C12 C13 C18 124.4(6) . . ?
C14 C13 Th1 74.5(3) . . ?
C12 C13 Th1 74.0(3) . . ?
C18 C13 Th1 122.1(4) . . ?
C13 C14 C15 107.7(6) . . ?
C13 C14 C19 122.6(7) . . ?
C15 C14 C19 129.1(7) . . ?
C13 C14 Th1 76.1(3) . . ?
C15 C14 Th1 72.9(4) . . ?
C19 C14 Th1 123.9(4) . . ?
C14 C15 C11 108.2(5) . . ?
C14 C15 C20 125.3(7) . . ?
C11 C15 C20 126.4(7) . . ?
C14 C15 Th1 77.3(4) . . ?
C11 C15 Th1 74.5(3) . . ?
C20 C15 Th1 116.8(4) . . ?
C12B C11B C15B 109.4(10) . . ?
C12B C11B C16B 124.5(13) . . ?
C15B C11B C16B 125.3(13) . . ?
C12B C11B Th1 75.0(7) . . ?
C15B C11B Th1 78.2(7) . . ?
C16B C11B Th1 121.6(10) . . ?
C13B C12B C11B 108.2(11) . . ?
C13B C12B C17B 123.2(15) . . ?
C11B C12B C17B 128.3(14) . . ?
C13B C12B Th1 75.7(7) . . ?
C11B C12B Th1 76.7(7) . . ?
C17B C12B Th1 118.8(10) . . ?
C12B C13B C14B 108.7(12) . . ?
C12B C13B C18B 133.9(15) . . ?
C14B C13B C18B 116.5(15) . . ?
C12B C13B Th1 76.1(7) . . ?
C14B C13B Th1 76.2(8) . . ?
C18B C13B Th1 121.9(10) . . ?
C13B C14B C15B 107.1(13) . . ?
C13B C14B C19B 132.9(16) . . ?
C15B C14B C19B 118.1(14) . . ?
C13B C14B Th1 75.2(8) . . ?
C15B C14B Th1 78.2(8) . . ?
C19B C14B Th1 125.0(10) . . ?
C11B C15B C14B 106.5(11) . . ?
C11B C15B C20B 119.1(13) . . ?
C14B C15B C20B 134.4(15) . . ?
C11B C15B Th1 73.9(7) . . ?
C14B C15B Th1 72.9(8) . . ?
C20B C15B Th1 118.5(10) . . ?
N1 C21 N2 115.1(3) . . ?
N1 C21 C22 122.0(4) . . ?
N2 C21 C22 122.9(4) . . ?
N1 C21 Th1 58.42(19) . . ?
N2 C21 Th1 58.71(19) . . ?
C22 C21 Th1 164.2(3) . . ?
N1 C23 C24 109.6(3) . . ?
N1 C23 C25 111.1(3) . . ?
C24 C23 C25 110.7(4) . . ?
N2 C26 C27 109.8(4) . . ?
N2 C26 C28 110.3(4) . . ?
C27 C26 C28 110.1(4) . . ?

loop_
_geom_bond_atom_site_label_1
_geom_bond_atom_site_label_2
_geom_bond_distance
_geom_bond_site_symmetry_2
_geom_bond_publ_flag
Th1 Cnt1 2.541 . ?
Th1 Cnt1 2.545 . ?
Th1 N1 2.476(3) . ?
Th1 N2 2.482(3) . ?
Th1 C11 2.711(6) . ?
Th1 C15 2.720(6) . ?
Th1 C1B 2.755(10) . ?
Th1 C5B 2.755(17) . ?
Th1 C12 2.765(6) . ?
Th1 C2B 2.765(9) . ?
Th1 C14 2.777(6) . ?
Th1 C4B 2.790(10) . ?
Th1 C3B 2.794(9) . ?
Th1 C13 2.798(6) . ?
Th1 C1 2.840(9) . ?
Th1 C2 2.847(8) . ?
Th1 C13B 2.852(12) . ?
Th1 C12B 2.858(11) . ?
Th1 C5 2.863(15) . ?
Th1 C14B 2.864(16) . ?
Th1 C4 2.866(9) . ?
Th1 C3 2.866(8) . ?
Th1 C11B 2.879(11) . ?
Th1 C21 2.898(4) . ?
Th1 C15B 2.933(13) . ?
N1 C21 1.337(5) . ?
N1 C23 1.463(5) . ?
N2 C21 1.338(5) . ?
N2 C26 1.462(5) . ?
C1 C2 1.425(13) . ?
C1 C5 1.444(18) . ?
C1 C6 1.516(12) . ?
C2 C3 1.419(12) . ?
C2 C7 1.511(12) . ?
C3 C4 1.418(13) . ?
C3 C8 1.507(12) . ?
C4 C5 1.405(18) . ?
C4 C9 1.506(12) . ?
C5 C10 1.506(18) . ?
C1B C5B 1.41(2) . ?
C1B C2B 1.418(14) . ?
C1B C6B 1.502(14) . ?
C2B C3B 1.405(14) . ?
C2B C7B 1.524(14) . ?
C3B C4B 1.416(15) . ?
C3B C8B 1.506(15) . ?
C4B C5B 1.433(19) . ?
C4B C9B 1.489(14) . ?
C5B C10B 1.52(2) . ?
C11 C12 1.410(9) . ?
C11 C15 1.422(9) . ?
C11 C16 1.524(10) . ?
C12 C13 1.419(8) . ?
C12 C17 1.508(9) . ?
C13 C14 1.412(9) . ?
C13 C18 1.505(9) . ?
C14 C15 1.417(9) . ?
C14 C19 1.488(9) . ?
C15 C20 1.501(9) . ?
C11B C12B 1.401(17) . ?
C11B C15B 1.401(18) . ?
C11B C16B 1.55(2) . ?
C12B C13B 1.390(19) . ?
C12B C17B 1.49(2) . ?
C13B C14B 1.41(2) . ?
C13B C18B 1.50(2) . ?
C14B C15B 1.45(2) . ?
C14B C19B 1.51(2) . ?
C15B C20B 1.52(2) . ?
C21 C22 1.509(5) . ?
C23 C24 1.517(7) . ?
C23 C25 1.521(6) . ?
C26 C27 1.527(8) . ?
C26 C28 1.529(7) . ?
